data_7033856
loop_
_publ_author_name
'K\"ampfe, Alexander'
'Brendler, Erica'
'Kroke, Edwin'
'Wagler, J\"org'

_publ_section_title
;
 Tp*Cu(i)-CN-SiL2-NC-Cu(i)Tp* - a hexacoordinate Si-complex as connector
 for redox active metals via \p-conjugated ligands.
;
_journal_issue 10
_journal_name_full 'Dalton transactions (Cambridge, England : 2003)'
_journal_page_first 4744
_journal_page_last 4750
_journal_paper_doi 10.1039/c4dt03903c
_journal_volume 44
_journal_year 2015
_chemical_formula_moiety 'C32 H32 N4 O2 S2 Si'
_chemical_formula_sum 'C32 H32 N4 O2 S2 Si'
_chemical_formula_weight 596.83
_chemical_name_systematic
; 
 ? 
;
_space_group_IT_number 14
_symmetry_cell_setting monoclinic
_symmetry_space_group_name_Hall '-P 2ybc'
_symmetry_space_group_name_H-M 'P 1 21/c 1'
_atom_sites_solution_hydrogens geom
_atom_sites_solution_primary direct
_atom_sites_solution_secondary difmap
_audit_creation_method SHELXL-97
_audit_update_record
;
2014-04-28 deposited with the CCDC.
2015-01-30 downloaded from the CCDC.
;
_cell_angle_alpha 90.00
_cell_angle_beta 102.342(5)
_cell_angle_gamma 90.00
_cell_formula_units_Z 2
_cell_length_a 7.2839(4)
_cell_length_b 20.7778(13)
_cell_length_c 10.4718(7)
_cell_measurement_reflns_used 11198
_cell_measurement_temperature 180(2)
_cell_measurement_theta_max 26.15
_cell_measurement_theta_min 2.79
_cell_volume 1548.21(17)
_computing_cell_refinement 'STOE X-AREA'
_computing_data_collection 'STOE X-AREA'
_computing_data_reduction 'STOE X-RED'
_computing_molecular_graphics 'ORTEP32 (Farugia)'
_computing_publication_material 'Ciftab (Sheldrick)'
_computing_structure_refinement 'SHELXL-97 (Sheldrick, 1997)'
_computing_structure_solution 'SHELXS-97 (Sheldrick, 1990)'
_diffrn_ambient_temperature 180(2)
_diffrn_measured_fraction_theta_full 0.998
_diffrn_measured_fraction_theta_max 0.998
_diffrn_measurement_device_type 'Stoe IPDS-2T'
_diffrn_measurement_method 'omega scans'
_diffrn_radiation_monochromator graphite
_diffrn_radiation_source 'fine-focus sealed tube'
_diffrn_radiation_type MoK\a
_diffrn_radiation_wavelength 0.71073
_diffrn_reflns_av_R_equivalents 0.0327
_diffrn_reflns_av_sigmaI/netI 0.0220
_diffrn_reflns_limit_h_max 8
_diffrn_reflns_limit_h_min -8
_diffrn_reflns_limit_k_max 25
_diffrn_reflns_limit_k_min -22
_diffrn_reflns_limit_l_max 12
_diffrn_reflns_limit_l_min -12
_diffrn_reflns_number 11770
_diffrn_reflns_theta_full 26.00
_diffrn_reflns_theta_max 26.00
_diffrn_reflns_theta_min 2.79
_exptl_absorpt_coefficient_mu 0.246
_exptl_absorpt_correction_T_max 0.9896
_exptl_absorpt_correction_T_min 0.8972
_exptl_absorpt_correction_type integration
_exptl_absorpt_process_details XShape
_exptl_crystal_colour yellow
_exptl_crystal_density_diffrn 1.280
_exptl_crystal_density_method 'not measured'
_exptl_crystal_description needle
_exptl_crystal_F_000 628
_exptl_crystal_size_max 0.50
_exptl_crystal_size_mid 0.11
_exptl_crystal_size_min 0.03
_refine_diff_density_max 0.240
_refine_diff_density_min -0.161
_refine_diff_density_rms 0.039
_refine_ls_extinction_method none
_refine_ls_goodness_of_fit_ref 1.027
_refine_ls_hydrogen_treatment constr
_refine_ls_matrix_type full
_refine_ls_number_parameters 190
_refine_ls_number_reflns 3026
_refine_ls_number_restraints 0
_refine_ls_restrained_S_all 1.027
_refine_ls_R_factor_all 0.0460
_refine_ls_R_factor_gt 0.0340
_refine_ls_shift/su_max 0.000
_refine_ls_shift/su_mean 0.000
_refine_ls_structure_factor_coef Fsqd
_refine_ls_weighting_details 'calc w=1/[\s^2^(Fo^2^)+(0.0375P)^2^+0.6044P] where P=(Fo^2^+2Fc^2^)/3'
_refine_ls_weighting_scheme calc
_refine_ls_wR_factor_gt 0.0798
_refine_ls_wR_factor_ref 0.0845
_reflns_number_gt 2495
_reflns_number_total 3026
_reflns_threshold_expression >2sigma(I)
_cod_data_source_file c4dt03903c2.cif
_cod_data_source_block ak236b01
_cod_depositor_comments 'Adding full bibliography for 7033856--7033861.cif.'
_cod_original_sg_symbol_Hall -P2ybc
_cod_original_sg_symbol_H-M P21/c
_cod_database_code 7033856

loop_
_symmetry_equiv_pos_as_xyz
'x, y, z'
'-x, y+1/2, -z+1/2'
'-x, -y, -z'
'x, -y-1/2, z-1/2'

loop_
_atom_site_label
_atom_site_type_symbol
_atom_site_fract_x
_atom_site_fract_y
_atom_site_fract_z
_atom_site_U_iso_or_equiv
_atom_site_adp_type
_atom_site_occupancy
_atom_site_symmetry_multiplicity
_atom_site_calc_flag
_atom_site_refinement_flags
S1 S 0.68228(6) 0.36374(2) 0.20344(4) 0.04094(14) Uani 1 1 d .
Si1 Si 0.5000 0.5000 0.5000 0.02708(15) Uani 1 2 d S
O1 O 0.28672(15) 0.50721(5) 0.38333(10) 0.0306(3) Uani 1 1 d .
N1 N 0.57022(18) 0.57633(7) 0.43057(12) 0.0295(3) Uani 1 1 d .
N2 N 0.60001(19) 0.45228(7) 0.38097(13) 0.0334(3) Uani 1 1 d .
C1 C 0.7012(2) 0.62247(8) 0.45577(16) 0.0333(4) Uani 1 1 d .
C2 C 0.6528(2) 0.67391(8) 0.36504(16) 0.0334(4) Uani 1 1 d .
C3 C 0.4853(2) 0.65833(8) 0.28083(15) 0.0309(3) Uani 1 1 d .
C4 C 0.4315(2) 0.59687(8) 0.32317(14) 0.0279(3) Uani 1 1 d .
C5 C 0.8711(3) 0.61937(10) 0.56445(19) 0.0486(5) Uani 1 1 d .
H5A H 0.8326 0.6108 0.6470 0.073 Uiso 1 1 calc R
H5B H 0.9383 0.6605 0.5706 0.073 Uiso 1 1 calc R
H5C H 0.9539 0.5848 0.5471 0.073 Uiso 1 1 calc R
C6 C 0.7693(3) 0.73365(9) 0.36275(19) 0.0428(4) Uani 1 1 d .
H6A H 0.8205 0.7478 0.4537 0.051 Uiso 1 1 calc R
H6B H 0.6877 0.7685 0.3177 0.051 Uiso 1 1 calc R
C7 C 0.9318(3) 0.72304(12) 0.2937(3) 0.0668(7) Uani 1 1 d .
H7A H 1.0163 0.6900 0.3403 0.100 Uiso 1 1 calc R
H7B H 1.0011 0.7634 0.2929 0.100 Uiso 1 1 calc R
H7C H 0.8820 0.7089 0.2037 0.100 Uiso 1 1 calc R
C8 C 0.3865(3) 0.69858(9) 0.16787(17) 0.0412(4) Uani 1 1 d .
H8A H 0.4224 0.7438 0.1840 0.062 Uiso 1 1 calc R
H8B H 0.2503 0.6942 0.1583 0.062 Uiso 1 1 calc R
H8C H 0.4224 0.6840 0.0876 0.062 Uiso 1 1 calc R
C9 C 0.2777(2) 0.55583(8) 0.30062(14) 0.0283(3) Uani 1 1 d .
C10 C 0.1043(2) 0.56077(8) 0.19993(15) 0.0281(3) Uani 1 1 d .
C11 C 0.1067(2) 0.58135(8) 0.07325(16) 0.0333(4) Uani 1 1 d .
H11 H 0.2226 0.5918 0.0506 0.040 Uiso 1 1 calc R
C12 C -0.0591(3) 0.58656(9) -0.01893(17) 0.0404(4) Uani 1 1 d .
H12 H -0.0570 0.6008 -0.1049 0.049 Uiso 1 1 calc R
C13 C -0.2289(3) 0.57113(9) 0.01349(18) 0.0431(4) Uani 1 1 d .
H13 H -0.3432 0.5758 -0.0495 0.052 Uiso 1 1 calc R
C14 C -0.2316(2) 0.54894(9) 0.13790(18) 0.0391(4) Uani 1 1 d .
H14 H -0.3477 0.5377 0.1594 0.047 Uiso 1 1 calc R
C15 C -0.0669(2) 0.54306(8) 0.23069(16) 0.0327(4) Uani 1 1 d .
H15 H -0.0694 0.5270 0.3153 0.039 Uiso 1 1 calc R
C16 C 0.6337(2) 0.41485(8) 0.30672(15) 0.0291(3) Uani 1 1 d .

loop_
_atom_site_aniso_label
_atom_site_aniso_U_11
_atom_site_aniso_U_22
_atom_site_aniso_U_33
_atom_site_aniso_U_23
_atom_site_aniso_U_13
_atom_site_aniso_U_12
S1 0.0409(3) 0.0447(3) 0.0370(2) -0.00571(19) 0.00779(18) 0.0049(2)
Si1 0.0255(3) 0.0322(3) 0.0232(3) 0.0031(2) 0.0045(2) -0.0027(2)
O1 0.0274(5) 0.0356(6) 0.0277(5) 0.0049(5) 0.0032(4) -0.0036(5)
N1 0.0273(7) 0.0346(7) 0.0264(7) 0.0022(5) 0.0051(5) -0.0031(6)
N2 0.0331(7) 0.0381(8) 0.0298(7) 0.0037(6) 0.0084(6) -0.0019(6)
C1 0.0319(8) 0.0358(9) 0.0319(8) -0.0013(7) 0.0062(7) -0.0044(7)
C2 0.0347(9) 0.0317(9) 0.0346(8) -0.0013(7) 0.0090(7) -0.0028(7)
C3 0.0337(8) 0.0304(8) 0.0303(8) 0.0002(6) 0.0105(7) 0.0008(7)
C4 0.0273(8) 0.0329(8) 0.0239(7) 0.0020(6) 0.0067(6) 0.0012(6)
C5 0.0447(10) 0.0487(11) 0.0446(11) 0.0066(9) -0.0078(8) -0.0163(9)
C6 0.0444(10) 0.0333(9) 0.0484(10) 0.0026(8) 0.0048(8) -0.0070(8)
C7 0.0623(14) 0.0530(13) 0.0931(18) 0.0054(12) 0.0341(13) -0.0190(11)
C8 0.0449(10) 0.0333(9) 0.0424(10) 0.0073(8) 0.0025(8) -0.0016(8)
C9 0.0299(8) 0.0317(8) 0.0247(7) 0.0005(6) 0.0091(6) 0.0016(6)
C10 0.0284(8) 0.0289(8) 0.0271(7) -0.0005(6) 0.0062(6) 0.0016(6)
C11 0.0335(9) 0.0365(9) 0.0305(8) 0.0019(7) 0.0080(7) -0.0010(7)
C12 0.0452(10) 0.0428(10) 0.0296(9) 0.0063(7) -0.0002(7) 0.0001(8)
C13 0.0336(9) 0.0459(11) 0.0438(10) 0.0031(8) -0.0054(8) 0.0044(8)
C14 0.0267(8) 0.0430(10) 0.0472(10) -0.0009(8) 0.0067(7) 0.0018(7)
C15 0.0324(8) 0.0358(9) 0.0312(8) 0.0010(7) 0.0101(7) 0.0008(7)
C16 0.0233(7) 0.0356(9) 0.0276(8) 0.0077(7) 0.0034(6) -0.0020(6)

loop_
_atom_type_symbol
_atom_type_description
_atom_type_scat_dispersion_real
_atom_type_scat_dispersion_imag
_atom_type_scat_source
C C 0.0033 0.0016 'International Tables Vol C Tables 4.2.6.8 and 6.1.1.4'
H H 0.0000 0.0000 'International Tables Vol C Tables 4.2.6.8 and 6.1.1.4'
N N 0.0061 0.0033 'International Tables Vol C Tables 4.2.6.8 and 6.1.1.4'
S S 0.1246 0.1234 'International Tables Vol C Tables 4.2.6.8 and 6.1.1.4'
Si Si 0.0817 0.0704 'International Tables Vol C Tables 4.2.6.8 and 6.1.1.4'
O O 0.0106 0.0060 'International Tables Vol C Tables 4.2.6.8 and 6.1.1.4'

loop_
_geom_angle_atom_site_label_1
_geom_angle_atom_site_label_2
_geom_angle_atom_site_label_3
_geom_angle
_geom_angle_site_symmetry_1
_geom_angle_site_symmetry_3
O1 Si1 O1 180.000(1) . 3_666
O1 Si1 N2 89.67(5) . .
O1 Si1 N2 90.33(6) 3_666 .
O1 Si1 N2 90.33(6) . 3_666
O1 Si1 N2 89.67(5) 3_666 3_666
N2 Si1 N2 180.0 . 3_666
O1 Si1 N1 93.90(5) . 3_666
O1 Si1 N1 86.10(5) 3_666 3_666
N2 Si1 N1 89.27(6) . 3_666
N2 Si1 N1 90.73(6) 3_666 3_666
O1 Si1 N1 86.10(5) . .
O1 Si1 N1 93.90(5) 3_666 .
N2 Si1 N1 90.73(6) . .
N2 Si1 N1 89.27(6) 3_666 .
N1 Si1 N1 180.00(4) 3_666 .
C9 O1 Si1 115.52(10) . .
C1 N1 C4 107.46(13) . .
C1 N1 Si1 141.00(11) . .
C4 N1 Si1 111.10(10) . .
C16 N2 Si1 167.02(13) . .
N1 C1 C2 110.00(14) . .
N1 C1 C5 123.99(15) . .
C2 C1 C5 126.01(15) . .
C3 C2 C1 107.99(14) . .
C3 C2 C6 127.31(15) . .
C1 C2 C6 124.69(15) . .
C2 C3 C4 105.89(14) . .
C2 C3 C8 125.55(15) . .
C4 C3 C8 128.55(15) . .
C9 C4 N1 111.41(13) . .
C9 C4 C3 139.41(15) . .
N1 C4 C3 108.65(13) . .
C1 C5 H5A 109.5 . .
C1 C5 H5B 109.5 . .
H5A C5 H5B 109.5 . .
C1 C5 H5C 109.5 . .
H5A C5 H5C 109.5 . .
H5B C5 H5C 109.5 . .
C2 C6 C7 112.61(16) . .
C2 C6 H6A 109.1 . .
C7 C6 H6A 109.1 . .
C2 C6 H6B 109.1 . .
C7 C6 H6B 109.1 . .
H6A C6 H6B 107.8 . .
C6 C7 H7A 109.5 . .
C6 C7 H7B 109.5 . .
H7A C7 H7B 109.5 . .
C6 C7 H7C 109.5 . .
H7A C7 H7C 109.5 . .
H7B C7 H7C 109.5 . .
C3 C8 H8A 109.5 . .
C3 C8 H8B 109.5 . .
H8A C8 H8B 109.5 . .
C3 C8 H8C 109.5 . .
H8A C8 H8C 109.5 . .
H8B C8 H8C 109.5 . .
O1 C9 C4 115.65(13) . .
O1 C9 C10 116.03(13) . .
C4 C9 C10 128.28(14) . .
C11 C10 C15 119.36(14) . .
C11 C10 C9 121.40(14) . .
C15 C10 C9 119.23(14) . .
C12 C11 C10 120.13(16) . .
C12 C11 H11 119.9 . .
C10 C11 H11 119.9 . .
C11 C12 C13 120.19(16) . .
C11 C12 H12 119.9 . .
C13 C12 H12 119.9 . .
C14 C13 C12 119.92(16) . .
C14 C13 H13 120.0 . .
C12 C13 H13 120.0 . .
C15 C14 C13 120.48(16) . .
C15 C14 H14 119.8 . .
C13 C14 H14 119.8 . .
C14 C15 C10 119.84(15) . .
C14 C15 H15 120.1 . .
C10 C15 H15 120.1 . .
N2 C16 S1 179.24(15) . .

loop_
_geom_bond_atom_site_label_1
_geom_bond_atom_site_label_2
_geom_bond_distance
_geom_bond_site_symmetry_2
S1 C16 1.6081(17) .
Si1 O1 1.7655(10) .
Si1 O1 1.7655(10) 3_666
Si1 N2 1.8589(14) .
Si1 N2 1.8589(14) 3_666
Si1 N1 1.8613(13) 3_666
Si1 N1 1.8613(13) .
O1 C9 1.3232(19) .
N1 C1 1.338(2) .
N1 C4 1.4081(19) .
N2 C16 1.163(2) .
C1 C2 1.423(2) .
C1 C5 1.493(2) .
C2 C3 1.382(2) .
C2 C6 1.507(2) .
C3 C4 1.434(2) .
C3 C8 1.501(2) .
C4 C9 1.387(2) .
C5 H5A 0.9800 .
C5 H5B 0.9800 .
C5 H5C 0.9800 .
C6 C7 1.529(3) .
C6 H6A 0.9900 .
C6 H6B 0.9900 .
C7 H7A 0.9800 .
C7 H7B 0.9800 .
C7 H7C 0.9800 .
C8 H8A 0.9800 .
C8 H8B 0.9800 .
C8 H8C 0.9800 .
C9 C10 1.466(2) .
C10 C11 1.397(2) .
C10 C15 1.402(2) .
C11 C12 1.379(2) .
C11 H11 0.9500 .
C12 C13 1.389(3) .
C12 H12 0.9500 .
C13 C14 1.386(3) .
C13 H13 0.9500 .
C14 C15 1.378(2) .
C14 H14 0.9500 .
C15 H15 0.9500 .

loop_
_geom_torsion_atom_site_label_1
_geom_torsion_atom_site_label_2
_geom_torsion_atom_site_label_3
_geom_torsion_atom_site_label_4
_geom_torsion
_geom_torsion_site_symmetry_1
N2 Si1 O1 C9 -86.34(11) .
N2 Si1 O1 C9 93.66(11) 3_666
N1 Si1 O1 C9 -175.59(11) 3_666
N1 Si1 O1 C9 4.41(11) .
O1 Si1 N1 C1 167.58(19) .
O1 Si1 N1 C1 -12.42(19) 3_666
N2 Si1 N1 C1 -102.80(19) .
N2 Si1 N1 C1 77.20(19) 3_666
O1 Si1 N1 C4 -3.38(10) .
O1 Si1 N1 C4 176.62(10) 3_666
N2 Si1 N1 C4 86.24(11) .
N2 Si1 N1 C4 -93.76(11) 3_666
O1 Si1 N2 C16 -57.7(6) .
O1 Si1 N2 C16 122.3(6) 3_666
N1 Si1 N2 C16 36.2(6) 3_666
N1 Si1 N2 C16 -143.8(6) .
C4 N1 C1 C2 -0.61(18) .
Si1 N1 C1 C2 -171.76(14) .
C4 N1 C1 C5 178.98(17) .
Si1 N1 C1 C5 7.8(3) .
N1 C1 C2 C3 -0.13(19) .
C5 C1 C2 C3 -179.70(17) .
N1 C1 C2 C6 -179.10(16) .
C5 C1 C2 C6 1.3(3) .
C1 C2 C3 C4 0.79(18) .
C6 C2 C3 C4 179.72(16) .
C1 C2 C3 C8 -178.33(16) .
C6 C2 C3 C8 0.6(3) .
C1 N1 C4 C9 -172.24(14) .
Si1 N1 C4 C9 1.81(16) .
C1 N1 C4 C3 1.11(17) .
Si1 N1 C4 C3 175.15(10) .
C2 C3 C4 C9 169.28(19) .
C8 C3 C4 C9 -11.6(3) .
C2 C3 C4 N1 -1.17(17) .
C8 C3 C4 N1 177.92(16) .
C3 C2 C6 C7 -97.7(2) .
C1 C2 C6 C7 81.1(2) .
Si1 O1 C9 C4 -4.48(17) .
Si1 O1 C9 C10 177.59(10) .
N1 C4 C9 O1 1.55(19) .
C3 C4 C9 O1 -168.73(18) .
N1 C4 C9 C10 179.18(14) .
C3 C4 C9 C10 8.9(3) .
O1 C9 C10 C11 -143.62(15) .
C4 C9 C10 C11 38.8(2) .
O1 C9 C10 C15 34.9(2) .
C4 C9 C10 C15 -142.72(17) .
C15 C10 C11 C12 2.6(2) .
C9 C10 C11 C12 -178.92(16) .
C10 C11 C12 C13 -0.3(3) .
C11 C12 C13 C14 -1.6(3) .
C12 C13 C14 C15 1.1(3) .
C13 C14 C15 C10 1.2(3) .
C11 C10 C15 C14 -3.0(2) .
C9 C10 C15 C14 178.44(15) .
